data_1548991
loop_
_publ_author_name
'Rosenberg, M.'
'Rostgaard, K. R.'
'Liao, Z.'
'Madsen, A \/O'
'Martinez, K. L.'
'Vosch, T.'
'Laursen, B. W.'

_publ_section_title
;
 Design, synthesis, and time-gated cell imaging of carbon-bridged
 triangulenium dyes with long fluorescence lifetime and red emission.
;
_journal_issue 12
_journal_name_full 'Chemical science'
_journal_page_first 3122
_journal_page_last 3130
_journal_paper_doi 10.1039/c8sc00089a
_journal_volume 9
_journal_year 2018
_chemical_formula_moiety 'F6 P, C23 H18 N O'
_chemical_formula_sum 'C23 H18 F6 N O P'
_chemical_formula_weight 469.36
_chemical_name_systematic
;
'8,12,12-trimethyl-8,12-dihydro-3a2H-benzo[8,1]isochromeno[3,4,5,6-klmn]
acridinium hexafluorophosphate'
;
_space_group_crystal_system triclinic
_space_group_IT_number 2
_space_group_name_Hall '-P 1'
_space_group_name_H-M_alt 'P -1'
_symmetry_space_group_name_Hall '-P 1'
_symmetry_space_group_name_H-M 'P -1'
_atom_sites_solution_hydrogens geom
_atom_sites_solution_primary direct
_atom_sites_solution_secondary difmap
_audit_creation_date 2016-06-14
_audit_creation_method
;
Olex2 1.2
(compiled 2016.02.16 svn.r3265 for OlexSys, GUI svn.r5155)
;
_audit_update_record
;
2017-06-21 deposited with the CCDC.
2018-02-16 downloaded from the CCDC.
;
_cell_angle_alpha 87.939(5)
_cell_angle_beta 85.555(8)
_cell_angle_gamma 62.365(8)
_cell_formula_units_Z 8
_cell_length_a 14.162(3)
_cell_length_b 15.264(4)
_cell_length_c 20.039(5)
_cell_measurement_reflns_used 7470
_cell_measurement_temperature 122.4
_cell_measurement_theta_max 28.15
_cell_measurement_theta_min 2.54
_cell_volume 3826.1(16)
_computing_cell_refinement 'SAINT v8.34A (Bruker, 2013)'
_computing_data_reduction 'SAINT v8.34A (Bruker, 2013)'
_computing_molecular_graphics 'Olex2 (Dolomanov et al., 2009)'
_computing_publication_material 'Olex2 (Dolomanov et al., 2009)'
_computing_structure_refinement 'ShelXL (Sheldrick, 2015)'
_computing_structure_solution 'ShelXS (Sheldrick, 2008)'
_diffrn_ambient_temperature 122.4
_diffrn_detector 'Bruker Photon 100 area detector'
_diffrn_detector_area_resol_mean 7.9
_diffrn_detector_type 'CMOS area detector'
_diffrn_measured_fraction_theta_full 0.971
_diffrn_measured_fraction_theta_max 0.971
_diffrn_measurement_device 'four-circle kappa-geometry diffractometer'
_diffrn_measurement_device_type 'Bruker D8 Venture'
_diffrn_measurement_method '\f and \w scans'
_diffrn_radiation_monochromator 'mirror optics'
_diffrn_radiation_probe x-ray
_diffrn_radiation_type MoK\a
_diffrn_radiation_wavelength 0.71073
_diffrn_reflns_av_R_equivalents 0.0817
_diffrn_reflns_av_unetI/netI 0.1189
_diffrn_reflns_limit_h_max 15
_diffrn_reflns_limit_h_min -15
_diffrn_reflns_limit_k_max 16
_diffrn_reflns_limit_k_min -16
_diffrn_reflns_limit_l_max 22
_diffrn_reflns_limit_l_min -22
_diffrn_reflns_number 22235
_diffrn_reflns_theta_full 23.26
_diffrn_reflns_theta_max 23.26
_diffrn_reflns_theta_min 2.52
_diffrn_source 'microfocus sealed X-ray tube'
_diffrn_source_type 'Incoatec I\ms'
_diffrn_standards_number 0
_exptl_absorpt_coefficient_mu 0.219
_exptl_absorpt_correction_T_max 0.7457
_exptl_absorpt_correction_T_min 0.4563
_exptl_absorpt_correction_type multi-scan
_exptl_crystal_colour 'clear pink'
_exptl_crystal_colour_lustre clear
_exptl_crystal_colour_primary pink
_exptl_crystal_density_diffrn 1.630
_exptl_crystal_density_method 'not measured'
_exptl_crystal_description plate
_exptl_crystal_F_000 1931
_exptl_crystal_preparation 'Crystallized from CH2Cl2'
_exptl_crystal_size_max 0.9
_exptl_crystal_size_mid 0.3
_exptl_crystal_size_min 0.05
_refine_diff_density_max 1.205
_refine_diff_density_min -0.912
_refine_diff_density_rms 0.197
_refine_ls_extinction_coef 0.0065(18)
_refine_ls_extinction_expression Fc^*^=kFc[1+0.001xFc^2^\l^3^/sin(2\q)]^-1/4^
_refine_ls_extinction_method SHELXL
_refine_ls_goodness_of_fit_ref 2.056
_refine_ls_hydrogen_treatment constr
_refine_ls_matrix_type full
_refine_ls_number_parameters 666
_refine_ls_number_reflns 10648
_refine_ls_number_restraints 0
_refine_ls_restrained_S_all 2.056
_refine_ls_R_factor_all 0.2891
_refine_ls_R_factor_gt 0.2362
_refine_ls_shift/su_max 0.001
_refine_ls_shift/su_mean 0.000
_refine_ls_structure_factor_coef Fsqd
_refine_ls_weighting_details 'calc w=1/[\s^2^(Fo^2^)+(0.1508P)^2^+10.0000P] where P=(Fo^2^+2Fc^2^)/3'
_refine_ls_weighting_scheme calc
_refine_ls_wR_factor_gt 0.5448
_refine_ls_wR_factor_ref 0.5657
_reflns_number_gt 6585
_reflns_number_total 10648
_reflns_threshold_expression >2sigma(I)
_cod_data_source_file c8sc00089a2.cif
_cod_data_source_block mo_d8v1061m_0ma
_cod_depositor_comments
;

2019-01-24
Z value and formula fixed to values more according to usual
chemical conventions.                 miguel

 Adding full bibliography for 1548989--1548992.cif.
;
_cod_original_cell_volume 3826.0(16)
_cod_original_formula_moiety '4(F6 P), 4(C23 H18 N O)'
_cod_original_formula_sum 'C92 H72 F24 N4 O4 P4 '
_cod_original_formula_units_Z 2
_cod_original_formula_weight 1877.46
_cod_database_code 1548991
_olex2_refinement_description
;
1. Fixed Uiso
 At 1.2 times of:
  All C(H) groups
 At 1.5 times of:
  All C(H,H,H) groups
2.a Aromatic/amide H refined with riding coordinates:
 C1(H1), C4DA(H4DA), C3DA(H3DA), C6CA(H6CA), C9CA(H9CA), C1DA(H1DA), C9(H9),
 C0BA(H0BA), C4BA(H4BA), C13(H13), C14(H14), C15(H15), C17(H17), C18(H18),
 C4(H4), C7CA(H7CA), C9BA(H9BA), C7AA(H7AA), C1AA(H1AA), C2AA(H2AA), C3AA(H3AA),
  C5CA(H5CA), C6AA(H6AA), C8AA(H8AA), C3BA(H3BA), C30(H30), C32(H32), C33(H33),
 C43(H43), C44(H44), C47(H47), C54(H54), C55(H55), C56(H56), C58(H58), C59(H59)
2.b Idealised Me refined as rotating group:
 C1CA(H1CA,H1CB,H1CC), C0CA(H0CA,H0CB,H0CC), C7BA(H7BA,H7BB,H7BC), C10(H10A,
 H10B,H10C), C11(H11A,H11B,H11C), C12(H12A,H12B,H12C), C19(H19A,H19B,H19C),
 C20(H20A,H20B,H20C), C27(H27A,H27B,H27C), C28(H28A,H28B,H28C), C29(H29A,H29B,
 H29C), C5DA(H5DA,H5DB,H5DC)
;
_olex2_exptl_crystal_mounting_method 'Kapton loop'
_olex2_submission_original_sample_id D8V1061
_olex2_submission_special_instructions 'No special instructions were received'

loop_
_space_group_symop_id
_space_group_symop_operation_xyz
1 'x, y, z'
2 '-x, -y, -z'

loop_
_atom_site_label
_atom_site_type_symbol
_atom_site_fract_x
_atom_site_fract_y
_atom_site_fract_z
_atom_site_U_iso_or_equiv
_atom_site_adp_type
_atom_site_occupancy
_atom_site_symmetry_multiplicity
_atom_site_calc_flag
_atom_site_refinement_flags_posn
P1 P 0.4123(3) 0.6142(3) 0.3162(2) 0.0356(12) Uani 1 1 d .
O2 O 0.4097(9) 0.4887(8) 0.0649(6) 0.045(3) Uiso 1 1 d .
P3 P 0.4699(4) 1.1252(3) 0.1848(2) 0.0367(12) Uani 1 1 d .
P4 P -0.0910(3) 0.6227(3) 0.3160(2) 0.0353(12) Uani 1 1 d .
C5 C -0.0188(11) 0.6175(10) 0.1002(8) 0.026(3) Uiso 1 1 d .
P6 P -0.0325(3) 0.1143(3) 0.1833(2) 0.0308(12) Uani 1 1 d .
C1CA C -0.197(2) 0.9568(18) 0.2872(14) 0.085(7) Uiso 1 1 d .
H1CA H -0.1336 0.9014 0.2658 0.127 Uiso 1 1 calc GR
H1CB H -0.2382 1.0028 0.2528 0.127 Uiso 1 1 calc GR
H1CC H -0.2408 0.9316 0.3127 0.127 Uiso 1 1 calc GR
C0CA C -0.2151(19) 1.4132(16) 0.3718(13) 0.079(7) Uiso 1 1 d .
H0CA H -0.2860 1.4550 0.3557 0.119 Uiso 1 1 calc GR
H0CB H -0.1648 1.3783 0.3339 0.119 Uiso 1 1 calc GR
H0CC H -0.1905 1.4545 0.3937 0.119 Uiso 1 1 calc GR
C7BA C -0.2980(17) 1.3865(15) 0.4808(12) 0.070(6) Uiso 1 1 d .
H7BA H -0.2735 1.4274 0.5033 0.104 Uiso 1 1 calc GR
H7BB H -0.3030 1.3382 0.5126 0.104 Uiso 1 1 calc GR
H7BC H -0.3684 1.4286 0.4641 0.104 Uiso 1 1 calc GR
F4 F 0.3764(10) 0.6803(9) 0.2491(5) 0.064(3) Uani 1 1 d .
F5 F 0.3691(7) 0.7129(6) 0.3581(5) 0.044(3) Uani 1 1 d .
F6 F 0.3028(8) 0.6146(7) 0.3269(6) 0.054(3) Uani 1 1 d .
F7 F 0.5249(8) 0.6134(7) 0.3019(6) 0.056(3) Uani 1 1 d .
F8 F 0.4522(9) 0.5524(7) 0.3801(6) 0.065(3) Uani 1 1 d .
F9 F 0.4600(9) 0.5140(9) 0.2739(7) 0.076(4) Uani 1 1 d .
C10 C 0.2820(17) 0.9094(15) 0.1157(12) 0.067(6) Uiso 1 1 d .
H10A H 0.2975 0.9649 0.1208 0.101 Uiso 1 1 calc GR
H10B H 0.2799 0.8796 0.1595 0.101 Uiso 1 1 calc GR
H10C H 0.2127 0.9332 0.0965 0.101 Uiso 1 1 calc GR
C11 C 0.3937(17) 0.8763(15) 0.0069(12) 0.063(6) Uiso 1 1 d .
H11A H 0.3291 0.9095 -0.0178 0.095 Uiso 1 1 calc GR
H11B H 0.4506 0.8248 -0.0212 0.095 Uiso 1 1 calc GR
H11C H 0.4167 0.9247 0.0191 0.095 Uiso 1 1 calc GR
C12 C 0.7624(18) 0.5055(17) 0.2067(14) 0.081(7) Uiso 1 1 d .
H12A H 0.8221 0.4897 0.1731 0.121 Uiso 1 1 calc GR
H12B H 0.7740 0.4459 0.2323 0.121 Uiso 1 1 calc GR
H12C H 0.7579 0.5564 0.2370 0.121 Uiso 1 1 calc GR
F13 F 0.5786(7) 1.1315(7) 0.1751(6) 0.048(3) Uani 1 1 d .
F14 F 0.4394(10) 1.1941(8) 0.2484(6) 0.068(3) Uani 1 1 d .
F15 F 0.4132(7) 1.2226(6) 0.1403(5) 0.046(3) Uani 1 1 d .
F16 F 0.5264(10) 1.0284(8) 0.2282(7) 0.077(4) Uani 1 1 d .
F17 F 0.5028(9) 1.0559(7) 0.1210(6) 0.058(3) Uani 1 1 d .
F18 F 0.3665(9) 1.1184(8) 0.1935(7) 0.069(4) Uani 1 1 d .
C19 C 0.2281(13) 1.3726(12) 0.4929(9) 0.042(4) Uiso 1 1 d .
H19A H 0.2596 1.4031 0.5201 0.063 Uiso 1 1 calc GR
H19B H 0.2189 1.3213 0.5191 0.063 Uiso 1 1 calc GR
H19C H 0.1584 1.4232 0.4796 0.063 Uiso 1 1 calc GR
C20 C 0.3048(15) 1.4089(12) 0.3851(10) 0.049(5) Uiso 1 1 d .
H20A H 0.2340 1.4665 0.3890 0.074 Uiso 1 1 calc GR
H20B H 0.3230 1.3873 0.3383 0.074 Uiso 1 1 calc GR
H20C H 0.3579 1.4267 0.4000 0.074 Uiso 1 1 calc GR
F21 F -0.0559(9) 0.5575(7) 0.3820(5) 0.057(3) Uani 1 1 d .
F22 F 0.0208(8) 0.6161(9) 0.3060(7) 0.067(3) Uani 1 1 d .
F23 F -0.1256(9) 0.6889(9) 0.2502(6) 0.067(3) Uani 1 1 d .
F24 F -0.1319(8) 0.7202(7) 0.3594(6) 0.053(3) Uani 1 1 d .
F25 F -0.2065(8) 0.6283(7) 0.3289(6) 0.057(3) Uani 1 1 d .
F26 F -0.0496(10) 0.5250(8) 0.2737(6) 0.074(4) Uani 1 1 d .
C27 C -0.2075(16) 0.9145(14) 0.1248(11) 0.059(5) Uiso 1 1 d .
H27A H -0.1829 0.9621 0.1361 0.089 Uiso 1 1 calc GR
H27B H -0.2220 0.8849 0.1660 0.089 Uiso 1 1 calc GR
H27C H -0.2731 0.9485 0.1011 0.089 Uiso 1 1 calc GR
C28 C 0.2492(17) 0.4656(15) 0.2151(12) 0.069(6) Uiso 1 1 d .
H28A H 0.2224 0.4493 0.2579 0.103 Uiso 1 1 calc GR
H28B H 0.2796 0.5100 0.2231 0.103 Uiso 1 1 calc GR
H28C H 0.3046 0.4047 0.1938 0.103 Uiso 1 1 calc GR
C29 C -0.0923(17) 0.8826(14) 0.0175(12) 0.063(6) Uiso 1 1 d .
H29A H -0.1589 0.9302 -0.0014 0.094 Uiso 1 1 calc GR
H29B H -0.0476 0.8332 -0.0165 0.094 Uiso 1 1 calc GR
H29C H -0.0539 0.9174 0.0317 0.094 Uiso 1 1 calc GR
F30 F -0.0559(9) 0.1753(8) 0.2517(5) 0.054(3) Uani 1 1 d .
F31 F -0.0101(8) 0.0551(7) 0.1159(6) 0.054(3) Uani 1 1 d .
F32 F -0.1462(7) 0.1166(8) 0.1966(6) 0.054(3) Uani 1 1 d .
F33 F 0.0809(7) 0.1116(6) 0.1709(6) 0.049(3) Uani 1 1 d .
F34 F -0.0863(8) 0.2148(6) 0.1435(6) 0.051(3) Uani 1 1 d .
F35 F 0.0211(10) 0.0127(7) 0.2260(6) 0.065(3) Uani 1 1 d .
C1 C -0.3569(16) 1.3158(15) 0.3560(11) 0.059(5) Uiso 1 1 d .
H1 H -0.3996 1.3856 0.3565 0.071 Uiso 1 1 calc R
O0AA O 0.1065(12) 1.0193(11) 0.4500(9) 0.074(4) Uiso 1 1 d .
C4DA C 0.6337(16) 0.3294(15) 0.1524(11) 0.058(5) Uiso 1 1 d .
H4DA H 0.6737 0.2610 0.1621 0.070 Uiso 1 1 calc R
C3DA C 0.5464(14) 0.3518(12) 0.1189(10) 0.045(4) Uiso 1 1 d .
H3DA H 0.5219 0.3055 0.1094 0.054 Uiso 1 1 calc R
C6CA C 0.6721(19) 0.3819(16) 0.1733(13) 0.074(7) Uiso 1 1 d .
H6CA H 0.7298 0.3544 0.2016 0.089 Uiso 1 1 calc R
N8CA N 0.6595(13) 0.5433(11) 0.1721(9) 0.055(4) Uiso 1 1 d .
C9CA C 0.2138(15) 0.7094(13) -0.0053(11) 0.051(5) Uiso 1 1 d .
H9CA H 0.1541 0.7275 -0.0312 0.061 Uiso 1 1 calc R
C1DA C 0.5070(16) 0.8440(14) 0.1348(11) 0.054(5) Uiso 1 1 d .
H1DA H 0.4723 0.9135 0.1279 0.065 Uiso 1 1 calc R
C9 C 0.4722(14) 1.2810(13) 0.4895(10) 0.045(4) Uiso 1 1 d .
H9 H 0.4420 1.3473 0.5049 0.054 Uiso 1 1 calc R
C0BA C 0.5691(17) 1.2174(14) 0.5057(12) 0.063(6) Uiso 1 1 d .
H0BA H 0.6095 1.2408 0.5283 0.075 Uiso 1 1 calc R
O11 O 0.6045(9) 0.9894(8) 0.4371(6) 0.044(3) Uiso 1 1 d .
C4BA C 0.6067(15) 0.8533(13) 0.3839(10) 0.050(5) Uiso 1 1 d .
H4BA H 0.6774 0.8111 0.3960 0.059 Uiso 1 1 calc R
C13 C 0.5519(15) 0.8183(14) 0.3495(11) 0.052(5) Uiso 1 1 d .
H13 H 0.5863 0.7502 0.3380 0.063 Uiso 1 1 calc R
C14 C 0.1474(16) 1.3384(14) 0.3663(11) 0.058(5) Uiso 1 1 d .
H14 H 0.1097 1.4066 0.3775 0.070 Uiso 1 1 calc R
C15 C 0.6137(17) 1.1184(14) 0.4908(11) 0.061(6) Uiso 1 1 d .
H15 H 0.6821 1.0732 0.5049 0.074 Uiso 1 1 calc R
O16 O -0.1174(10) 0.5094(8) 0.0543(7) 0.049(3) Uiso 1 1 d .
C17 C 0.0343(15) 0.8184(14) 0.1445(11) 0.053(5) Uiso 1 1 d .
H17 H 0.0049 0.8884 0.1428 0.064 Uiso 1 1 calc R
C18 C 0.1243(15) 0.7672(13) 0.1772(10) 0.051(5) Uiso 1 1 d .
H18 H 0.1585 0.8014 0.1944 0.061 Uiso 1 1 calc R
C2DA C 0.6105(14) 0.6454(12) 0.1568(10) 0.041(4) Uiso 1 1 d .
C2CA C 0.5208(12) 0.6823(10) 0.1231(8) 0.030(4) Uiso 1 1 d .
C3 C 0.4113(12) 1.2525(10) 0.4495(8) 0.031(4) Uiso 1 1 d .
C4 C 0.4534(16) 0.8737(14) 0.3310(12) 0.062(6) Uiso 1 1 d .
H4 H 0.4185 0.8436 0.3094 0.074 Uiso 1 1 calc R
C7CA C 0.1569(19) 0.3585(16) 0.1602(13) 0.076(7) Uiso 1 1 d .
H7CA H 0.2204 0.3210 0.1825 0.091 Uiso 1 1 calc R
C6 C 0.1153(14) 0.4645(12) 0.1493(10) 0.041(4) Uiso 1 1 d .
C7 C 0.0215(14) 0.5128(13) 0.1132(10) 0.048(5) Uiso 1 1 d .
C8 C -0.0182(13) 0.7742(11) 0.1131(9) 0.035(4) Uiso 1 1 d .
C9BA C 0.038(2) 1.2640(18) 0.5038(14) 0.085(8) Uiso 1 1 d .
H9BA H 0.0669 1.2992 0.5259 0.102 Uiso 1 1 calc R
C7AA C 0.096(2) 1.1747(17) 0.4936(14) 0.080(7) Uiso 1 1 d .
H7AA H 0.1668 1.1418 0.5071 0.096 Uiso 1 1 calc R
C9AA C 0.0489(16) 1.1222(14) 0.4596(11) 0.057(5) Uiso 1 1 d .
C8BA C -0.0553(14) 1.1717(12) 0.4339(10) 0.045(4) Uiso 1 1 d .
C5BA C -0.0938(12) 1.1191(10) 0.3993(8) 0.027(3) Uiso 1 1 d .
C6BA C -0.0302(15) 1.0184(13) 0.3935(10) 0.050(5) Uiso 1 1 d .
C0DA C -0.0710(16) 0.9645(14) 0.3562(11) 0.054(5) Uiso 1 1 d .
N1CA N -0.1620(13) 1.0088(11) 0.3329(9) 0.058(4) Uiso 1 1 d .
C5AA C -0.2217(13) 1.3341(12) 0.4245(10) 0.041(4) Uiso 1 1 d .
C0AA C -0.1157(14) 1.2746(12) 0.4464(10) 0.041(4) Uiso 1 1 d .
C1BA C 0.0706(18) 0.9696(16) 0.4131(13) 0.070(6) Uiso 1 1 d .
C1AA C 0.139(2) 0.8659(18) 0.4064(14) 0.085(7) Uiso 1 1 d .
H1AA H 0.2076 0.8327 0.4233 0.102 Uiso 1 1 calc R
C2AA C 0.096(2) 0.821(2) 0.3739(15) 0.093(8) Uiso 1 1 d .
H2AA H 0.1375 0.7513 0.3699 0.112 Uiso 1 1 calc R
C3AA C 0.0040(17) 0.8579(15) 0.3466(12) 0.064(6) Uiso 1 1 d .
H3AA H -0.0141 0.8172 0.3211 0.076 Uiso 1 1 calc R
C4AA C -0.2309(17) 1.1120(14) 0.3414(12) 0.061(6) Uiso 1 1 d .
C3CA C -0.1943(12) 1.1671(10) 0.3777(8) 0.029(4) Uiso 1 1 d .
C4CA C -0.2606(15) 1.2726(13) 0.3865(10) 0.049(5) Uiso 1 1 d .
C5CA C -0.3912(19) 1.2540(16) 0.3236(13) 0.073(7) Uiso 1 1 d .
H5CA H -0.4603 1.2834 0.3070 0.087 Uiso 1 1 calc R
C6AA C -0.3326(17) 1.1615(15) 0.3164(12) 0.065(6) Uiso 1 1 d .
H6AA H -0.3584 1.1245 0.2932 0.078 Uiso 1 1 calc R
C8AA C -0.0660(18) 1.3160(16) 0.4851(12) 0.068(6) Uiso 1 1 d .
H8AA H -0.1065 1.3829 0.4989 0.081 Uiso 1 1 calc R
C21 C 0.4938(15) 0.4560(13) 0.0988(10) 0.050(5) Uiso 1 1 d .
C22 C 0.3559(13) 0.5860(11) 0.0440(9) 0.038(4) Uiso 1 1 d .
C23 C 0.3872(12) 0.6578(10) 0.0654(8) 0.028(4) Uiso 1 1 d .
C24 C 0.3291(15) 0.7580(13) 0.0503(10) 0.048(5) Uiso 1 1 d .
C25 C 0.3705(13) 0.8309(11) 0.0684(9) 0.039(4) Uiso 1 1 d .
C26 C 0.5334(12) 0.5194(11) 0.1167(9) 0.033(4) Uiso 1 1 d .
C2BA C 0.6270(15) 0.4854(13) 0.1536(11) 0.053(5) Uiso 1 1 d .
C8CA C 0.4759(11) 0.6202(9) 0.1006(8) 0.021(3) Uiso 1 1 d .
C3BA C 0.2678(16) 0.6088(14) 0.0129(12) 0.062(6) Uiso 1 1 d .
H3BA H 0.2437 0.5620 0.0038 0.075 Uiso 1 1 calc R
C30 C 0.2371(16) 0.7872(15) 0.0101(11) 0.059(5) Uiso 1 1 d .
H30 H 0.1960 0.8532 -0.0047 0.071 Uiso 1 1 calc R
C31 C 0.4641(13) 0.7865(11) 0.1093(9) 0.037(4) Uiso 1 1 d .
C32 C 0.5900(18) 0.8055(16) 0.1663(13) 0.069(6) Uiso 1 1 d .
H32 H 0.6147 0.8490 0.1816 0.083 Uiso 1 1 calc R
C33 C 0.6471(16) 0.7096(13) 0.1806(11) 0.051(5) Uiso 1 1 d .
H33 H 0.7088 0.6858 0.2054 0.061 Uiso 1 1 calc R
N34 N 0.2978(11) 1.0349(10) 0.3262(8) 0.042(4) Uiso 1 1 d .
C35 C 0.2489(14) 1.1330(12) 0.3383(10) 0.041(4) Uiso 1 1 d .
C36 C 0.2985(12) 1.1805(11) 0.3757(9) 0.034(4) Uiso 1 1 d .
C37 C 0.2492(11) 1.2809(10) 0.3888(8) 0.026(3) Uiso 1 1 d .
C38 C 0.3041(12) 1.3249(11) 0.4286(9) 0.032(4) Uiso 1 1 d .
C39 C 0.4550(11) 1.1516(10) 0.4326(8) 0.025(3) Uiso 1 1 d .
C40 C 0.5556(11) 1.0866(10) 0.4547(8) 0.027(3) Uiso 1 1 d .
C41 C 0.5559(13) 0.9514(11) 0.4005(9) 0.037(4) Uiso 1 1 d .
C42 C 0.4002(14) 0.9753(12) 0.3428(10) 0.044(4) Uiso 1 1 d .
C43 C 0.1005(18) 1.2977(15) 0.3279(12) 0.065(6) Uiso 1 1 d .
H43 H 0.0342 1.3397 0.3098 0.078 Uiso 1 1 calc R
C44 C 0.1470(17) 1.1995(15) 0.3157(12) 0.064(6) Uiso 1 1 d .
H44 H 0.1104 1.1740 0.2911 0.076 Uiso 1 1 calc R
C45 C 0.3946(12) 1.1162(10) 0.3994(9) 0.032(4) Uiso 1 1 d .
C46 C 0.4481(13) 1.0163(12) 0.3811(9) 0.040(4) Uiso 1 1 d .
C47 C 0.1007(18) 0.3165(16) 0.1370(12) 0.069(6) Uiso 1 1 d .
H47 H 0.1243 0.2487 0.1475 0.083 Uiso 1 1 calc R
C48 C 0.0278(12) 0.6664(10) 0.1247(8) 0.028(3) Uiso 1 1 d .
C49 C -0.1183(13) 0.8306(11) 0.0786(9) 0.034(4) Uiso 1 1 d .
N50 N 0.1625(12) 0.5136(10) 0.1718(8) 0.046(4) Uiso 1 1 d .
C51 C -0.1635(12) 0.7673(10) 0.0528(8) 0.030(4) Uiso 1 1 d .
C52 C -0.1141(14) 0.6650(12) 0.0662(10) 0.045(4) Uiso 1 1 d .
C53 C -0.1642(15) 0.6140(13) 0.0440(10) 0.048(5) Uiso 1 1 d .
C54 C -0.2544(15) 0.6518(14) 0.0089(11) 0.055(5) Uiso 1 1 d .
H54 H -0.2865 0.6129 -0.0037 0.066 Uiso 1 1 calc R
C55 C -0.2926(19) 0.7462(16) -0.0059(13) 0.076(7) Uiso 1 1 d .
H55 H -0.3510 0.7741 -0.0337 0.091 Uiso 1 1 calc R
C56 C -0.2514(17) 0.8131(16) 0.0176(12) 0.066(6) Uiso 1 1 d .
H56 H -0.2843 0.8821 0.0087 0.080 Uiso 1 1 calc R
C57 C -0.0335(14) 0.4656(12) 0.0877(10) 0.042(4) Uiso 1 1 d .
C58 C 0.0079(16) 0.3637(14) 0.0976(12) 0.064(6) Uiso 1 1 d .
H58 H -0.0230 0.3271 0.0795 0.077 Uiso 1 1 calc R
C59 C 0.1666(18) 0.6680(15) 0.1858(12) 0.066(6) Uiso 1 1 d .
H59 H 0.2293 0.6341 0.2095 0.079 Uiso 1 1 calc R
C60 C 0.1198(13) 0.6161(11) 0.1609(9) 0.035(4) Uiso 1 1 d .
C5DA C 0.2471(19) 0.9927(17) 0.2825(13) 0.082(7) Uiso 1 1 d .
H5DA H 0.2231 0.9511 0.3096 0.123 Uiso 1 1 calc GR
H5DB H 0.2995 0.9527 0.2470 0.123 Uiso 1 1 calc GR
H5DC H 0.1857 1.0467 0.2626 0.123 Uiso 1 1 calc GR

loop_
_atom_site_aniso_label
_atom_site_aniso_U_11
_atom_site_aniso_U_22
_atom_site_aniso_U_33
_atom_site_aniso_U_23
_atom_site_aniso_U_13
_atom_site_aniso_U_12
P1 0.034(3) 0.049(3) 0.033(3) 0.002(2) 0.001(2) -0.027(2)
P3 0.040(3) 0.039(2) 0.032(3) 0.003(2) 0.002(2) -0.020(2)
P4 0.034(3) 0.042(2) 0.034(3) 0.007(2) -0.000(2) -0.021(2)
P6 0.028(2) 0.040(2) 0.033(3) 0.0046(19) 0.000(2) -0.0238(19)
F4 0.082(8) 0.101(9) 0.025(7) 0.027(6) -0.011(6) -0.057(7)
F5 0.053(6) 0.034(5) 0.052(7) 0.002(5) 0.003(5) -0.029(4)
F6 0.041(6) 0.068(6) 0.063(8) -0.004(6) 0.011(5) -0.037(5)
F7 0.045(6) 0.060(6) 0.064(8) 0.001(6) 0.013(6) -0.026(5)
F8 0.068(8) 0.036(5) 0.063(8) 0.011(5) -0.006(6) -0.001(5)
F9 0.077(8) 0.077(8) 0.087(10) -0.042(7) 0.042(7) -0.052(7)
F13 0.043(6) 0.053(6) 0.059(8) 0.023(5) -0.014(5) -0.032(5)
F14 0.093(9) 0.077(7) 0.047(8) -0.009(6) 0.009(7) -0.054(7)
F15 0.040(6) 0.028(5) 0.054(7) 0.009(4) -0.004(5) -0.003(4)
F16 0.094(9) 0.055(7) 0.069(9) 0.034(6) 0.015(7) -0.028(6)
F17 0.095(9) 0.046(6) 0.044(7) -0.010(5) 0.018(6) -0.045(6)
F18 0.066(8) 0.083(8) 0.088(10) -0.004(7) 0.009(7) -0.062(6)
F21 0.069(7) 0.055(6) 0.027(6) 0.013(5) 0.010(5) -0.015(5)
F22 0.033(6) 0.095(8) 0.081(10) 0.012(7) 0.005(6) -0.038(6)
F23 0.051(7) 0.109(9) 0.035(7) 0.029(6) -0.002(5) -0.034(6)
F24 0.052(6) 0.046(6) 0.070(9) -0.000(5) -0.007(6) -0.031(5)
F25 0.045(6) 0.063(6) 0.084(9) -0.012(6) 0.001(6) -0.043(5)
F26 0.097(9) 0.065(7) 0.054(9) -0.023(6) 0.009(7) -0.034(7)
F30 0.081(8) 0.073(7) 0.022(6) -0.013(5) 0.016(5) -0.049(6)
F31 0.061(7) 0.056(6) 0.045(7) -0.004(5) 0.003(6) -0.026(5)
F32 0.033(6) 0.093(8) 0.055(8) 0.018(6) -0.005(5) -0.046(5)
F33 0.018(5) 0.050(6) 0.086(9) 0.006(5) -0.009(5) -0.022(4)
F34 0.045(6) 0.040(5) 0.078(9) 0.015(5) -0.014(6) -0.027(5)
F35 0.093(9) 0.062(7) 0.065(9) 0.039(6) -0.033(7) -0.056(6)

loop_
_atom_type_symbol
_atom_type_description
_atom_type_scat_dispersion_real
_atom_type_scat_dispersion_imag
_atom_type_scat_source
C C 0.0033 0.0016 'International Tables Vol C Tables 4.2.6.8 and 6.1.1.4'
N N 0.0061 0.0033 'International Tables Vol C Tables 4.2.6.8 and 6.1.1.4'
O O 0.0106 0.0060 'International Tables Vol C Tables 4.2.6.8 and 6.1.1.4'
F F 0.0171 0.0103 'International Tables Vol C Tables 4.2.6.8 and 6.1.1.4'
P P 0.1023 0.0942 'International Tables Vol C Tables 4.2.6.8 and 6.1.1.4'
H H 0.0000 0.0000 'International Tables Vol C Tables 4.2.6.8 and 6.1.1.4'

loop_
_geom_angle_atom_site_label_1
_geom_angle_atom_site_label_2
_geom_angle_atom_site_label_3
_geom_angle
F5 P1 F4 88.9(6)
F5 P1 F9 178.1(6)
F6 P1 F4 91.3(6)
F6 P1 F5 91.1(5)
F6 P1 F7 177.5(7)
F6 P1 F9 90.8(6)
F7 P1 F4 86.7(6)
F7 P1 F5 90.4(5)
F7 P1 F9 87.7(6)
F8 P1 F4 176.7(7)
F8 P1 F5 90.3(6)
F8 P1 F6 91.9(7)
F8 P1 F7 90.1(7)
F8 P1 F9 89.3(7)
F9 P1 F4 91.4(7)
C21 O2 C22 122.8(13)
F13 P3 F15 90.0(6)
F14 P3 F13 88.3(6)
F14 P3 F15 88.4(6)
F16 P3 F13 89.8(6)
F16 P3 F14 92.1(7)
F16 P3 F15 179.5(8)
F17 P3 F13 90.6(6)
F17 P3 F14 178.8(7)
F17 P3 F15 91.8(6)
F17 P3 F16 87.7(7)
F18 P3 F13 179.5(7)
F18 P3 F14 92.3(7)
F18 P3 F15 90.1(7)
F18 P3 F16 90.1(7)
F18 P3 F17 88.9(6)
F21 P4 F23 179.4(7)
F21 P4 F25 88.8(7)
F22 P4 F21 89.4(7)
F22 P4 F23 90.1(7)
F22 P4 F24 90.5(6)
F22 P4 F25 178.2(8)
F22 P4 F26 89.3(7)
F24 P4 F21 90.0(6)
F24 P4 F23 89.6(6)
F24 P4 F25 89.1(5)
F25 P4 F23 91.7(6)
F26 P4 F21 89.4(6)
F26 P4 F23 91.1(7)
F26 P4 F24 179.3(8)
F26 P4 F25 91.1(6)
C48 C5 C7 120.2(15)
C48 C5 C52 122.8(14)
C52 C5 C7 116.8(14)
F30 P6 F33 91.0(6)
F30 P6 F35 88.7(7)
F31 P6 F30 179.6(8)
F31 P6 F33 89.1(6)
F31 P6 F35 91.6(6)
F32 P6 F30 88.6(6)
F32 P6 F31 91.3(6)
F32 P6 F33 179.4(7)
F32 P6 F35 89.6(6)
F33 P6 F35 89.9(6)
F34 P6 F30 89.7(6)
F34 P6 F31 89.9(6)
F34 P6 F32 89.8(6)
F34 P6 F33 90.6(5)
F34 P6 F35 178.4(7)
H1CA C1CA H1CB 109.5
H1CA C1CA H1CC 109.5
H1CB C1CA H1CC 109.5
N1CA C1CA H1CA 109.5
N1CA C1CA H1CB 109.5
N1CA C1CA H1CC 109.5
H0CA C0CA H0CB 109.5
H0CA C0CA H0CC 109.5
H0CB C0CA H0CC 109.5
C5AA C0CA H0CA 109.5
C5AA C0CA H0CB 109.5
C5AA C0CA H0CC 109.5
H7BA C7BA H7BB 109.5
H7BA C7BA H7BC 109.5
H7BB C7BA H7BC 109.5
C5AA C7BA H7BA 109.5
C5AA C7BA H7BB 109.5
C5AA C7BA H7BC 109.5
H10A C10 H10B 109.5
H10A C10 H10C 109.5
H10B C10 H10C 109.5
C25 C10 H10A 109.5
C25 C10 H10B 109.5
C25 C10 H10C 109.5
H11A C11 H11B 109.5
H11A C11 H11C 109.5
H11B C11 H11C 109.5
C25 C11 H11A 109.5
C25 C11 H11B 109.5
C25 C11 H11C 109.5
H12A C12 H12B 109.5
H12A C12 H12C 109.5
H12B C12 H12C 109.5
N8CA C12 H12A 109.5
N8CA C12 H12B 109.5
N8CA C12 H12C 109.5
H19A C19 H19B 109.5
H19A C19 H19C 109.5
H19B C19 H19C 109.5
C38 C19 H19A 109.5
C38 C19 H19B 109.5
C38 C19 H19C 109.5
H20A C20 H20B 109.5
H20A C20 H20C 109.5
H20B C20 H20C 109.5
C38 C20 H20A 109.5
C38 C20 H20B 109.5
C38 C20 H20C 109.5
H27A C27 H27B 109.5
H27A C27 H27C 109.5
H27B C27 H27C 109.5
C49 C27 H27A 109.5
C49 C27 H27B 109.5
C49 C27 H27C 109.5
H28A C28 H28B 109.5
H28A C28 H28C 109.5
H28B C28 H28C 109.5
N50 C28 H28A 109.5
N50 C28 H28B 109.5
N50 C28 H28C 109.5
H29A C29 H29B 109.5
H29A C29 H29C 109.5
H29B C29 H29C 109.5
C49 C29 H29A 109.5
C49 C29 H29B 109.5
C49 C29 H29C 109.5
C4CA C1 H1 120.3
C4CA C1 C5CA 119.4(19)
C5CA C1 H1 120.3
C1BA O0AA C9AA 122.0(17)
C3DA C4DA H4DA 113.9
C6CA C4DA H4DA 113.9
C6CA C4DA C3DA 132(2)
C4DA C3DA H3DA 124.0
C4DA C3DA C21 112.0(17)
C21 C3DA H3DA 124.0
C4DA C6CA H6CA 120.4
C4DA C6CA C2BA 119(2)
C2BA C6CA H6CA 120.4
C2DA N8CA C12 115.2(15)
C2BA N8CA C12 121.0(17)
C2BA N8CA C2DA 123.4(18)
C3BA C9CA H9CA 115.8
C3BA C9CA C30 128(2)
C30 C9CA H9CA 115.8
C31 C1DA H1DA 119.2
C32 C1DA H1DA 119.2
C32 C1DA C31 121.5(19)
C0BA C9 H9 119.2
C0BA C9 C3 121.7(17)
C3 C9 H9 119.2
C9 C0BA H0BA 118.9
C9 C0BA C15 122(2)
C15 C0BA H0BA 118.9
C40 O11 C41 121.4(12)
C13 C4BA H4BA 121.3
C41 C4BA H4BA 121.3
C41 C4BA C13 117.3(17)
C4BA C13 H13 118.0
C4 C13 C4BA 124.0(18)
C4 C13 H13 118.0
C37 C14 H14 119.4
C37 C14 C43 121.1(18)
C43 C14 H14 119.4
C0BA C15 H15 121.1
C0BA C15 C40 117.9(18)
C40 C15 H15 121.1
C57 O16 C53 119.9(13)
C18 C17 H17 118.1
C18 C17 C8 123.9(17)
C8 C17 H17 118.1
C17 C18 H18 119.3
C59 C18 C17 121.4(19)
C59 C18 H18 119.3
N8CA C2DA C33 121.9(17)
C2CA C2DA N8CA 117.7(15)
C2CA C2DA C33 120.1(16)
C2DA C2CA C8CA 122.4(14)
C2DA C2CA C31 120.3(14)
C8CA C2CA C31 117.2(14)
C9 C3 C38 121.9(13)
C39 C3 C9 117.5(14)
C39 C3 C38 120.6(13)
C13 C4 H4 119.4
C13 C4 C42 121.2(19)
C42 C4 H4 119.4
C6 C7CA H7CA 121.7
C47 C7CA H7CA 121.7
C47 C7CA C6 117(2)
C7 C6 C7CA 117.0(16)
N50 C6 C7CA 121.4(18)
N50 C6 C7 121.6(16)
C6 C7 C5 117.5(15)
C6 C7 C57 124.9(16)
C57 C7 C5 117.5(16)
C17 C8 C48 113.5(15)
C17 C8 C49 123.9(14)
C48 C8 C49 122.2(13)
C7AA C9BA H9BA 117.9
C7AA C9BA C8AA 124(3)
C8AA C9BA H9BA 117.9
C9BA C7AA H7AA 121.7
C9BA C7AA C9AA 117(2)
C9AA C7AA H7AA 121.7
O0AA C9AA C7AA 120.3(19)
O0AA C9AA C8BA 116.9(16)
C8BA C9AA C7AA 122.7(18)
C5BA C8BA C9AA 120.4(15)
C5BA C8BA C0AA 122.5(16)
C0AA C8BA C9AA 117.1(15)
C8BA C5BA C6BA 117.3(15)
C3CA C5BA C8BA 119.3(13)
C3CA C5BA C6BA 123.3(14)
C5BA C6BA C0DA 116.6(17)
C1BA C6BA C5BA 124.3(17)
C1BA C6BA C0DA 118.7(17)
C6BA C0DA C3AA 114.5(18)
N1CA C0DA C6BA 120.7(17)
N1CA C0DA C3AA 124.8(18)
C0DA N1CA C1CA 120.2(17)
C0DA N1CA C4AA 123.4(17)
C4AA N1CA C1CA 115.9(18)
C7BA C5AA C0CA 109.4(16)
C7BA C5AA C4CA 110.6(16)
C0AA C5AA C0CA 107.2(16)
C0AA C5AA C7BA 111.3(17)
C0AA C5AA C4CA 111.9(14)
C4CA C5AA C0CA 106.2(16)
C8BA C0AA C5AA 123.5(15)
C8BA C0AA C8AA 115.2(16)
C8AA C0AA C5AA 121.3(16)
O0AA C1BA C6BA 118.3(19)
O0AA C1BA C1AA 116(2)
C6BA C1BA C1AA 125(2)
C1BA C1AA H1AA 123.8
C2AA C1AA C1BA 112(3)
C2AA C1AA H1AA 123.8
C1AA C2AA H2AA 115.1
C3AA C2AA C1AA 130(3)
C3AA C2AA H2AA 115.1
C0DA C3AA H3AA 120.7
C2AA C3AA C0DA 119(2)
C2AA C3AA H3AA 120.7
C3CA C4AA N1CA 117.7(17)
C6AA C4AA N1CA 123.7(18)
C6AA C4AA C3CA 118.6(17)
C5BA C3CA C4AA 118.1(14)
C5BA C3CA C4CA 122.0(14)
C4AA C3CA C4CA 119.8(16)
C1 C4CA C5AA 121.9(16)
C1 C4CA C3CA 117.3(16)
C3CA C4CA C5AA 120.7(15)
C1 C5CA H5CA 118.7
C6AA C5CA C1 123(2)
C6AA C5CA H5CA 118.7
C4AA C6AA H6AA 118.9
C5CA C6AA C4AA 122(2)
C5CA C6AA H6AA 118.9
C9BA C8AA C0AA 124(2)
C9BA C8AA H8AA 118.2
C0AA C8AA H8AA 118.2
O2 C21 C3DA 119.4(16)
O2 C21 C26 120.4(16)
C26 C21 C3DA 120.1(17)
O2 C22 C23 119.8(15)
C3BA C22 O2 115.2(15)
C3BA C22 C23 124.3(16)
C24 C23 C22 121.4(15)
C24 C23 C8CA 123.4(14)
C8CA C23 C22 115.2(13)
C23 C24 C25 119.9(16)
C23 C24 C30 117.1(16)
C30 C24 C25 122.5(16)
C11 C25 C10 111.8(15)
C11 C25 C24 110.2(16)
C24 C25 C10 106.6(15)
C31 C25 C10 103.6(15)
C31 C25 C11 110.8(16)
C31 C25 C24 113.7(14)
C21 C26 C2BA 121.9(16)
C21 C26 C8CA 118.2(15)
C8CA C26 C2BA 119.9(14)
C6CA C2BA C26 114.3(17)
N8CA C2BA C6CA 124(2)
N8CA C2BA C26 121.7(17)
C23 C8CA C2CA 121.9(13)
C23 C8CA C26 123.3(13)
C26 C8CA C2CA 114.8(13)
C9CA C3BA H3BA 123.4
C22 C3BA C9CA 113.1(18)
C22 C3BA H3BA 123.4
C9CA C30 C24 115.1(18)
C9CA C30 H30 122.5
C24 C30 H30 122.5
C1DA C31 C2CA 115.3(16)
C1DA C31 C25 121.4(15)
C25 C31 C2CA 123.3(14)
C1DA C32 H32 116.8
C1DA C32 C33 126(2)
C33 C32 H32 116.8
C2DA C33 H33 121.9
C32 C33 C2DA 116(2)
C32 C33 H33 121.9
C35 N34 C42 121.7(14)
C35 N34 C5DA 119.2(15)
C42 N34 C5DA 118.1(15)
N34 C35 C36 122.0(15)
N34 C35 C44 123.6(16)
C36 C35 C44 114.3(15)
C37 C36 C35 122.7(14)
C45 C36 C35 114.3(13)
C45 C36 C37 122.8(14)
C14 C37 C36 117.9(14)
C14 C37 C38 122.0(13)
C36 C37 C38 120.0(13)
C19 C38 C20 107.6(13)
C3 C38 C19 109.0(14)
C3 C38 C20 113.7(14)
C3 C38 C37 114.7(12)
C37 C38 C19 106.3(13)
C37 C38 C20 105.0(14)
C3 C39 C45 120.6(13)
C40 C39 C3 117.9(13)
C40 C39 C45 121.2(12)
O11 C40 C15 116.6(14)
O11 C40 C39 120.7(12)
C15 C40 C39 122.5(14)
O11 C41 C46 118.6(13)
C4BA C41 O11 120.0(15)
C4BA C41 C46 121.3(15)
C4 C42 C46 118.4(17)
N34 C42 C4 123.3(16)
N34 C42 C46 117.7(15)
C14 C43 H43 119.3
C44 C43 C14 121(2)
C44 C43 H43 119.3
C35 C44 H44 118.9
C43 C44 C35 122.3(19)
C43 C44 H44 118.9
C36 C45 C39 120.8(13)
C36 C45 C46 122.2(14)
C46 C45 C39 115.8(13)
C42 C46 C41 117.4(14)
C45 C46 C41 121.6(14)
C45 C46 C42 121.0(15)
C7CA C47 H47 116.5
C7CA C47 C58 127(2)
C58 C47 H47 116.5
C5 C48 C8 118.9(14)
C5 C48 C60 120.5(13)
C60 C48 C8 120.6(13)
C29 C49 C27 107.0(14)
C8 C49 C27 111.7(14)
C8 C49 C29 107.5(14)
C8 C49 C51 114.1(13)
C51 C49 C27 108.9(14)
C51 C49 C29 107.4(15)
C6 N50 C28 120.3(16)
C6 N50 C60 120.1(15)
C60 N50 C28 119.1(14)
C52 C51 C49 119.6(15)
C56 C51 C49 117.2(15)
C56 C51 C52 123.2(16)
C5 C52 C51 122.3(15)
C53 C52 C5 122.1(16)
C53 C52 C51 115.6(16)
C52 C53 O16 118.9(16)
C52 C53 C54 126.9(17)
C54 C53 O16 114.1(15)
C53 C54 H54 122.7
C55 C54 C53 114.5(19)
C55 C54 H54 122.7
C54 C55 H55 117.4
C54 C55 C56 125(2)
C56 C55 H55 117.4
C51 C56 C55 114.4(19)
C51 C56 H56 122.8
C55 C56 H56 122.8
O16 C57 C7 124.6(16)
O16 C57 C58 117.7(16)
C58 C57 C7 117.7(17)
C47 C58 H58 121.7
C57 C58 C47 116.6(19)
C57 C58 H58 121.7
C18 C59 H59 119.6
C18 C59 C60 121(2)
C60 C59 H59 119.6
N50 C60 C48 120.1(13)
C59 C60 C48 119.5(16)
C59 C60 N50 120.4(16)
N34 C5DA H5DA 109.5
N34 C5DA H5DB 109.5
N34 C5DA H5DC 109.5
H5DA C5DA H5DB 109.5
H5DA C5DA H5DC 109.5
H5DB C5DA H5DC 109.5

loop_
_geom_bond_atom_site_label_1
_geom_bond_atom_site_label_2
_geom_bond_distance
P1 F4 1.618(12)
P1 F5 1.582(9)
P1 F6 1.547(10)
P1 F7 1.592(11)
P1 F8 1.543(12)
P1 F9 1.599(11)
O2 C21 1.30(2)
O2 C22 1.384(19)
P3 F13 1.584(10)
P3 F14 1.583(12)
P3 F15 1.599(10)
P3 F16 1.580(12)
P3 F17 1.587(11)
P3 F18 1.510(11)
P4 F21 1.592(11)
P4 F22 1.537(11)
P4 F23 1.596(12)
P4 F24 1.586(10)
P4 F25 1.598(10)
P4 F26 1.579(11)
C5 C7 1.45(2)
C5 C48 1.33(2)
C5 C52 1.42(2)
P6 F30 1.610(10)
P6 F31 1.579(11)
P6 F32 1.596(10)
P6 F33 1.587(9)
P6 F34 1.578(10)
P6 F35 1.621(11)
C1CA H1CA 0.9800
C1CA H1CB 0.9800
C1CA H1CC 0.9800
C1CA N1CA 1.48(3)
C0CA H0CA 0.9800
C0CA H0CB 0.9800
C0CA H0CC 0.9800
C0CA C5AA 1.61(3)
C7BA H7BA 0.9800
C7BA H7BB 0.9800
C7BA H7BC 0.9800
C7BA C5AA 1.47(3)
C10 H10A 0.9800
C10 H10B 0.9800
C10 H10C 0.9800
C10 C25 1.55(3)
C11 H11A 0.9800
C11 H11B 0.9800
C11 H11C 0.9800
C11 C25 1.48(3)
C12 H12A 0.9800
C12 H12B 0.9800
C12 H12C 0.9800
C12 N8CA 1.51(3)
C19 H19A 0.9800
C19 H19B 0.9800
C19 H19C 0.9800
C19 C38 1.57(2)
C20 H20A 0.9800
C20 H20B 0.9800
C20 H20C 0.9800
C20 C38 1.53(2)
C27 H27A 0.9800
C27 H27B 0.9800
C27 H27C 0.9800
C27 C49 1.58(2)
C28 H28A 0.9800
C28 H28B 0.9800
C28 H28C 0.9800
C28 N50 1.44(2)
C29 H29A 0.9800
C29 H29B 0.9800
C29 H29C 0.9800
C29 C49 1.55(3)
C1 H1 0.9500
C1 C4CA 1.39(3)
C1 C5CA 1.44(3)
O0AA C9AA 1.41(2)
O0AA C1BA 1.35(3)
C4DA H4DA 0.9500
C4DA C3DA 1.35(3)
C4DA C6CA 1.26(3)
C3DA H3DA 0.9500
C3DA C21 1.47(3)
C6CA H6CA 0.9500
C6CA C2BA 1.46(3)
N8CA C2DA 1.41(2)
N8CA C2BA 1.25(2)
C9CA H9CA 0.9500
C9CA C3BA 1.41(3)
C9CA C30 1.42(3)
C1DA H1DA 0.9500
C1DA C31 1.41(2)
C1DA C32 1.26(3)
C9 H9 0.9500
C9 C0BA 1.32(3)
C9 C3 1.43(2)
C0BA H0BA 0.9500
C0BA C15 1.37(3)
O11 C40 1.361(16)
O11 C41 1.353(19)
C4BA H4BA 0.9500
C4BA C13 1.36(3)
C4BA C41 1.37(2)
C13 H13 0.9500
C13 C4 1.33(3)
C14 H14 0.9500
C14 C37 1.40(2)
C14 C43 1.38(3)
C15 H15 0.9500
C15 C40 1.39(2)
O16 C53 1.43(2)
O16 C57 1.29(2)
C17 H17 0.9500
C17 C18 1.35(3)
C17 C8 1.40(2)
C18 H18 0.9500
C18 C59 1.35(3)
C2DA C2CA 1.35(2)
C2DA C33 1.41(2)
C2CA C8CA 1.46(2)
C2CA C31 1.44(2)
C3 C38 1.49(2)
C3 C39 1.411(19)
C4 H4 0.9500
C4 C42 1.39(2)
C7CA H7CA 0.9500
C7CA C6 1.46(3)
C7CA C47 1.35(3)
C6 C7 1.43(3)
C6 N50 1.32(2)
C7 C57 1.41(2)
C8 C48 1.48(2)
C8 C49 1.49(2)
C9BA H9BA 0.9500
C9BA C7AA 1.24(3)
C9BA C8AA 1.39(3)
C7AA H7AA 0.9500
C7AA C9AA 1.47(3)
C9AA C8BA 1.44(3)
C8BA C5BA 1.39(2)
C8BA C0AA 1.42(2)
C5BA C6BA 1.38(2)
C5BA C3CA 1.36(2)
C6BA C0DA 1.46(3)
C6BA C1BA 1.35(3)
C0DA N1CA 1.26(2)
C0DA C3AA 1.48(3)
N1CA C4AA 1.42(2)
C5AA C0AA 1.44(2)
C5AA C4CA 1.54(2)
C0AA C8AA 1.42(3)
C1BA C1AA 1.43(3)
C1AA H1AA 0.9500
C1AA C2AA 1.32(3)
C2AA H2AA 0.9500
C2AA C3AA 1.31(3)
C3AA H3AA 0.9500
C4AA C3CA 1.42(3)
C4AA C6AA 1.40(3)
C3CA C4CA 1.45(2)
C5CA H5CA 0.9500
C5CA C6AA 1.27(3)
C6AA H6AA 0.9500
C8AA H8AA 0.9500
C21 C26 1.39(2)
C22 C23 1.45(2)
C22 C3BA 1.33(3)
C23 C24 1.40(2)
C23 C8CA 1.36(2)
C24 C25 1.54(2)
C24 C30 1.47(3)
C25 C31 1.48(2)
C26 C2BA 1.44(3)
C26 C8CA 1.41(2)
C3BA H3BA 0.9500
C30 H30 0.9500
C32 H32 0.9500
C32 C33 1.34(3)
C33 H33 0.9500
N34 C35 1.35(2)
N34 C42 1.37(2)
N34 C5DA 1.51(3)
C35 C36 1.48(2)
C35 C44 1.42(3)
C36 C37 1.38(2)
C36 C45 1.37(2)
C37 C38 1.52(2)
C39 C40 1.40(2)
C39 C45 1.42(2)
C41 C46 1.46(2)
C42 C46 1.40(2)
C43 H43 0.9500
C43 C44 1.35(3)
C44 H44 0.9500
C45 C46 1.40(2)
C47 H47 0.9500
C47 C58 1.45(3)
C48 C60 1.41(2)
C49 C51 1.51(2)
N50 C60 1.41(2)
C51 C52 1.41(2)
C51 C56 1.35(3)
C52 C53 1.38(2)
C53 C54 1.37(3)
C54 H54 0.9500
C54 C55 1.31(3)
C55 H55 0.9500
C55 C56 1.50(3)
C56 H56 0.9500
C57 C58 1.40(3)
C58 H58 0.9500
C59 H59 0.9500
C59 C60 1.37(3)
C5DA H5DA 0.9800
C5DA H5DB 0.9800
C5DA H5DC 0.9800

loop_
_geom_torsion_atom_site_label_1
_geom_torsion_atom_site_label_2
_geom_torsion_atom_site_label_3
_geom_torsion_atom_site_label_4
_geom_torsion
O2 C21 C26 C2BA -179.3(18)
O2 C21 C26 C8CA 4(3)
O2 C22 C23 C24 -174.3(16)
O2 C22 C23 C8CA 6(2)
O2 C22 C3BA C9CA 177.9(17)
C5 C7 C57 O16 -1(3)
C5 C7 C57 C58 177.2(18)
C5 C48 C60 N50 -0(3)
C5 C48 C60 C59 -179.9(18)
C5 C52 C53 O16 -1(3)
C5 C52 C53 C54 -177.8(19)
C1CA N1CA C4AA C3CA -172(2)
C1CA N1CA C4AA C6AA 8(3)
C0CA C5AA C0AA C8BA -116(2)
C0CA C5AA C0AA C8AA 67(2)
C0CA C5AA C4CA C1 -58(2)
C0CA C5AA C4CA C3CA 118.1(19)
C7BA C5AA C0AA C8BA 124(2)
C7BA C5AA C0AA C8AA -53(3)
C7BA C5AA C4CA C1 61(3)
C7BA C5AA C4CA C3CA -123(2)
C10 C25 C31 C1DA -60(2)
C10 C25 C31 C2CA 123.5(18)
C11 C25 C31 C1DA 60(2)
C11 C25 C31 C2CA -116.4(19)
C12 N8CA C2DA C2CA 177.1(18)
C12 N8CA C2DA C33 -9(3)
C12 N8CA C2BA C6CA 11(3)
C12 N8CA C2BA C26 -175.7(19)
C27 C49 C51 C52 -121.6(18)
C27 C49 C51 C56 58(2)
C28 N50 C60 C48 -173.2(17)
C28 N50 C60 C59 6(3)
C29 C49 C51 C52 122.9(18)
C29 C49 C51 C56 -58(2)
C1 C5CA C6AA C4AA 2(4)
O0AA C9AA C8BA C5BA -2(3)
O0AA C9AA C8BA C0AA 177.0(18)
O0AA C1BA C1AA C2AA 175(2)
C4DA C3DA C21 O2 178.7(18)
C4DA C3DA C21 C26 -2(3)
C4DA C6CA C2BA N8CA 180(2)
C4DA C6CA C2BA C26 6(3)
C3DA C4DA C6CA C2BA -9(4)
C3DA C21 C26 C2BA 1(3)
C3DA C21 C26 C8CA -175.4(17)
C6CA C4DA C3DA C21 6(4)
N8CA C2DA C2CA C8CA -2(3)
N8CA C2DA C2CA C31 176.5(17)
N8CA C2DA C33 C32 -176(2)
C1DA C32 C33 C2DA 1(4)
C9 C0BA C15 C40 3(3)
C9 C3 C38 C19 -59(2)
C9 C3 C38 C20 62(2)
C9 C3 C38 C37 -177.5(16)
C9 C3 C39 C40 -1(2)
C9 C3 C39 C45 173.1(17)
C0BA C9 C3 C38 -177.2(19)
C0BA C9 C3 C39 5(3)
C0BA C15 C40 O11 176.0(18)
C0BA C15 C40 C39 1(3)
O11 C41 C46 C42 179.5(17)
O11 C41 C46 C45 0(3)
C4BA C13 C4 C42 4(4)
C4BA C41 C46 C42 -2(3)
C4BA C41 C46 C45 178.3(18)
C13 C4BA C41 O11 177.2(18)
C13 C4BA C41 C46 -1(3)
C13 C4 C42 N34 -178(2)
C13 C4 C42 C46 -7(3)
C14 C37 C38 C19 58(2)
C14 C37 C38 C20 -55(2)
C14 C37 C38 C3 179.0(17)
C14 C43 C44 C35 -3(4)
O16 C53 C54 C55 -174(2)
O16 C57 C58 C47 -178.4(18)
C17 C18 C59 C60 1(3)
C17 C8 C48 C5 176.5(16)
C17 C8 C48 C60 -4(2)
C17 C8 C49 C27 -52(2)
C17 C8 C49 C29 65(2)
C17 C8 C49 C51 -176.0(17)
C18 C17 C8 C48 6(3)
C18 C17 C8 C49 178.6(19)
C18 C59 C60 C48 1(3)
C18 C59 C60 N50 -178.2(19)
C2DA N8CA C2BA C6CA -175(2)
C2DA N8CA C2BA C26 -2(3)
C2DA C2CA C8CA C23 -178.3(17)
C2DA C2CA C8CA C26 -0(2)
C2DA C2CA C31 C1DA -2(3)
C2DA C2CA C31 C25 175.1(17)
C2CA C2DA C33 C32 -2(3)
C3 C9 C0BA C15 -6(3)
C3 C39 C40 O11 -176.5(14)
C3 C39 C40 C15 -1(3)
C3 C39 C45 C36 8(2)
C3 C39 C45 C46 175.9(16)
C4 C42 C46 C41 6(3)
C4 C42 C46 C45 -174.5(18)
C7CA C6 C7 C5 -178.1(18)
C7CA C6 C7 C57 0(3)
C7CA C6 N50 C28 -8(3)
C7CA C6 N50 C60 -179.5(19)
C7CA C47 C58 C57 -6(4)
C6 C7CA C47 C58 5(4)
C6 C7 C57 O16 -178.9(18)
C6 C7 C57 C58 -1(3)
C6 N50 C60 C48 -1(3)
C6 N50 C60 C59 178.1(19)
C7 C5 C48 C8 -177.3(16)
C7 C5 C48 C60 3(3)
C7 C5 C52 C51 177.7(18)
C7 C5 C52 C53 -3(3)
C7 C6 N50 C28 172.3(19)
C7 C6 N50 C60 1(3)
C7 C57 C58 C47 4(3)
C8 C17 C18 C59 -5(3)
C8 C48 C60 N50 179.7(16)
C8 C48 C60 C59 0(3)
C8 C49 C51 C52 4(2)
C8 C49 C51 C56 -176.5(17)
C9BA C7AA C9AA O0AA -176(2)
C9BA C7AA C9AA C8BA 5(4)
C7AA C9BA C8AA C0AA -6(4)
C7AA C9AA C8BA C5BA 177(2)
C7AA C9AA C8BA C0AA -4(3)
C9AA O0AA C1BA C6BA -10(3)
C9AA O0AA C1BA C1AA 179(2)
C9AA C8BA C5BA C6BA 3(3)
C9AA C8BA C5BA C3CA 177.5(18)
C9AA C8BA C0AA C5AA -179.3(19)
C9AA C8BA C0AA C8AA -2(3)
C8BA C5BA C6BA C0DA -179.0(18)
C8BA C5BA C6BA C1BA -7(3)
C8BA C5BA C3CA C4AA 178.8(18)
C8BA C5BA C3CA C4CA 3(3)
C8BA C0AA C8AA C9BA 7(3)
C5BA C8BA C0AA C5AA -0(3)
C5BA C8BA C0AA C8AA 177.3(19)
C5BA C6BA C0DA N1CA -3(3)
C5BA C6BA C0DA C3AA 175.3(18)
C5BA C6BA C1BA O0AA 11(4)
C5BA C6BA C1BA C1AA -179(2)
C5BA C3CA C4CA C1 172.9(18)
C5BA C3CA C4CA C5AA -3(3)
C6BA C5BA C3CA C4AA -7(3)
C6BA C5BA C3CA C4CA 177.8(18)
C6BA C0DA N1CA C1CA 171(2)
C6BA C0DA N1CA C4AA -1(3)
C6BA C0DA C3AA C2AA 3(3)
C6BA C1BA C1AA C2AA 5(4)
C0DA C6BA C1BA O0AA -178(2)
C0DA C6BA C1BA C1AA -7(4)
C0DA N1CA C4AA C3CA 0(3)
C0DA N1CA C4AA C6AA -179(2)
N1CA C0DA C3AA C2AA -179(3)
N1CA C4AA C3CA C5BA 3(3)
N1CA C4AA C3CA C4CA 178.8(18)
N1CA C4AA C6AA C5CA -179(2)
C5AA C0AA C8AA C9BA -176(2)
C0AA C8BA C5BA C6BA -176.4(18)
C0AA C8BA C5BA C3CA -1(3)
C0AA C5AA C4CA C1 -174.6(19)
C0AA C5AA C4CA C3CA 1(3)
C1BA O0AA C9AA C7AA -173(2)
C1BA O0AA C9AA C8BA 6(3)
C1BA C6BA C0DA N1CA -175(2)
C1BA C6BA C0DA C3AA 3(3)
C1BA C1AA C2AA C3AA 2(5)
C1AA C2AA C3AA C0DA -6(5)
C3AA C0DA N1CA C1CA -6(3)
C3AA C0DA N1CA C4AA -178(2)
C4AA C3CA C4CA C1 -3(3)
C4AA C3CA C4CA C5AA -178.8(19)
C3CA C5BA C6BA C0DA 6(3)
C3CA C5BA C6BA C1BA 178(2)
C3CA C4AA C6AA C5CA 2(4)
C4CA C1 C5CA C6AA -7(4)
C4CA C5AA C0AA C8BA 0(3)
C4CA C5AA C0AA C8AA -177.2(19)
C5CA C1 C4CA C5AA -177(2)
C5CA C1 C4CA C3CA 6(3)
C6AA C4AA C3CA C5BA -177.3(19)
C6AA C4AA C3CA C4CA -2(3)
C8AA C9BA C7AA C9AA -0(4)
C21 O2 C22 C23 -6(3)
C21 O2 C22 C3BA -176.5(18)
C21 C26 C2BA C6CA -3(3)
C21 C26 C2BA N8CA -177(2)
C21 C26 C8CA C2CA 178.1(16)
C21 C26 C8CA C23 -4(3)
C22 O2 C21 C3DA -179.9(17)
C22 O2 C21 C26 1(3)
C22 C23 C24 C25 -174.6(16)
C22 C23 C24 C30 -2(3)
C22 C23 C8CA C2CA 177.1(15)
C22 C23 C8CA C26 -1(2)
C23 C22 C3BA C9CA 8(3)
C23 C24 C25 C10 -121.2(19)
C23 C24 C25 C11 117(2)
C23 C24 C25 C31 -8(3)
C23 C24 C30 C9CA 4(3)
C24 C23 C8CA C2CA -3(3)
C24 C23 C8CA C26 178.9(17)
C24 C25 C31 C1DA -174.9(18)
C24 C25 C31 C2CA 8(3)
C25 C24 C30 C9CA 176.3(18)
C2BA N8CA C2DA C2CA 3(3)
C2BA N8CA C2DA C33 178(2)
C2BA C26 C8CA C2CA 1(2)
C2BA C26 C8CA C23 179.4(16)
C8CA C2CA C31 C1DA 176.9(16)
C8CA C2CA C31 C25 -6(3)
C8CA C23 C24 C25 6(3)
C8CA C23 C24 C30 178.1(17)
C8CA C26 C2BA C6CA 173.6(18)
C8CA C26 C2BA N8CA 0(3)
C3BA C9CA C30 C24 -0(3)
C3BA C22 C23 C24 -4(3)
C3BA C22 C23 C8CA 175.4(19)
C30 C9CA C3BA C22 -5(3)
C30 C24 C25 C10 67(2)
C30 C24 C25 C11 -55(2)
C30 C24 C25 C31 -179.9(17)
C31 C1DA C32 C33 -1(4)
C31 C2CA C8CA C23 3(2)
C31 C2CA C8CA C26 -178.7(15)
C32 C1DA C31 C2CA 1(3)
C32 C1DA C31 C25 -176(2)
C33 C2DA C2CA C8CA -176.5(17)
C33 C2DA C2CA C31 2(3)
N34 C35 C36 C37 -179.7(17)
N34 C35 C36 C45 -3(3)
N34 C35 C44 C43 -179(2)
N34 C42 C46 C41 177.9(17)
N34 C42 C46 C45 -3(3)
C35 N34 C42 C4 -179.9(19)
C35 N34 C42 C46 9(3)
C35 C36 C37 C14 1(3)
C35 C36 C37 C38 179.0(16)
C35 C36 C45 C39 176.0(16)
C35 C36 C45 C46 9(2)
C36 C35 C44 C43 -0(3)
C36 C37 C38 C19 -119.4(16)
C36 C37 C38 C20 126.8(16)
C36 C37 C38 C3 1(2)
C36 C45 C46 C41 172.8(17)
C36 C45 C46 C42 -7(3)
C37 C14 C43 C44 6(4)
C37 C36 C45 C39 -7(3)
C37 C36 C45 C46 -174.4(17)
C38 C3 C39 C40 -178.8(16)
C38 C3 C39 C45 -4(2)
C39 C3 C38 C19 118.8(16)
C39 C3 C38 C20 -121.2(16)
C39 C3 C38 C37 -0(2)
C39 C45 C46 C41 5(2)
C39 C45 C46 C42 -174.1(17)
C40 O11 C41 C4BA -179.6(17)
C40 O11 C41 C46 -1(2)
C40 C39 C45 C36 -177.4(16)
C40 C39 C45 C46 -10(2)
C41 O11 C40 C15 -178.4(18)
C41 O11 C40 C39 -3(2)
C41 C4BA C13 C4 0(3)
C42 N34 C35 C36 -6(3)
C42 N34 C35 C44 173(2)
C43 C14 C37 C36 -5(3)
C43 C14 C37 C38 177.5(19)
C44 C35 C36 C37 1(3)
C44 C35 C36 C45 177.9(17)
C45 C36 C37 C14 -175.2(18)
C45 C36 C37 C38 3(3)
C45 C39 C40 O11 9(2)
C45 C39 C40 C15 -176.0(18)
C47 C7CA C6 C7 -2(3)
C47 C7CA C6 N50 178(2)
C48 C5 C7 C6 -4(3)
C48 C5 C7 C57 178.0(16)
C48 C5 C52 C51 3(3)
C48 C5 C52 C53 -176.8(19)
C48 C8 C49 C27 120.1(17)
C48 C8 C49 C29 -122.9(17)
C48 C8 C49 C51 -4(2)
C49 C8 C48 C5 4(3)
C49 C8 C48 C60 -176.5(16)
C49 C51 C52 C5 -4(3)
C49 C51 C52 C53 176.5(16)
C49 C51 C56 C55 -179.4(18)
N50 C6 C7 C5 2(3)
N50 C6 C7 C57 -179.9(19)
C51 C52 C53 O16 178.4(16)
C51 C52 C53 C54 2(3)
C52 C5 C7 C6 -178.0(16)
C52 C5 C7 C57 4(3)
C52 C5 C48 C8 -3(3)
C52 C5 C48 C60 177.0(17)
C52 C51 C56 C55 0(3)
C52 C53 C54 C55 2(3)
C53 O16 C57 C7 -3(3)
C53 O16 C57 C58 178.7(18)
C53 C54 C55 C56 -6(4)
C54 C55 C56 C51 5(4)
C56 C51 C52 C5 176.8(18)
C56 C51 C52 C53 -3(3)
C57 O16 C53 C52 4(3)
C57 O16 C53 C54 -178.7(17)
C5DA N34 C35 C36 -174.6(19)
C5DA N34 C35 C44 4(3)
C5DA N34 C42 C4 -11(3)
C5DA N34 C42 C46 177.5(19)
